data_7246986
loop_
_publ_author_name
'Nowak, Patryk'
'Sikorski, Artur'

_publ_section_title
;
 Structural diversity of cocrystals formed from acridine and two isomers
 of hydroxybenzaldehyde: 3-hydroxybenzaldehyde and 4-hydroxybenzaldehyde
;
_journal_issue 29
_journal_name_full 'RSC Advances'
_journal_page_first 20105
_journal_page_last 20112
_journal_paper_doi 10.1039/D3RA02300A
_journal_volume 13
_journal_year 2023
_chemical_formula_moiety 'C13 H9 N, C7 H6 O2'
_chemical_formula_sum 'C20 H15 N O2'
_chemical_formula_weight 301.33
_space_group_crystal_system triclinic
_space_group_IT_number 2
_space_group_name_Hall '-P 1'
_space_group_name_H-M_alt 'P -1'
_atom_sites_solution_hydrogens mixed
_audit_creation_method SHELXL-2017/1
_audit_update_record
;
2023-04-04 deposited with the CCDC.	2023-06-27 downloaded from the CCDC.
;
_cell_angle_alpha 100.594(9)
_cell_angle_beta 94.574(8)
_cell_angle_gamma 95.976(10)
_cell_formula_units_Z 2
_cell_length_a 7.2502(8)
_cell_length_b 9.0739(11)
_cell_length_c 12.1019(10)
_cell_measurement_reflns_used 4840
_cell_measurement_temperature 293(2)
_cell_measurement_theta_max 25.005
_cell_measurement_theta_min 3.432
_cell_volume 774.34(15)
_computing_cell_refinement 'CrysAlis RED,Version 1.171.32.15 (Oxford Diffraction Ltd., 2008)'
_computing_data_collection 'CrysAlis CCD,Version 1.171.32.15 (Oxford Diffraction Ltd., 2008)'
_computing_data_reduction 'CrysAlis RED,Version 1.171.32.15 (Oxford Diffraction Ltd., 2008)'
_computing_molecular_graphics 'ORTEPII (Johnson, 1976)'
_computing_publication_material 'SHELXL-2017/1 (Sheldrick, 2017)'
_computing_structure_refinement 'SHELXL-2017/1 (Sheldrick, 2017)'
_computing_structure_solution 'SHELXL-2013 (Sheldrick, 2013)'
_diffrn_ambient_temperature 293(2)
_diffrn_detector_area_resol_mean 10.4002
_diffrn_measured_fraction_theta_full 0.997
_diffrn_measured_fraction_theta_max 0.997
_diffrn_measurement_device_type 'Oxford Diffraction Ruby CCD'
_diffrn_measurement_method \w
_diffrn_radiation_monochromator graphite
_diffrn_radiation_source 'fine-focus sealed tube'
_diffrn_radiation_type MoK\a
_diffrn_radiation_wavelength 0.71073
_diffrn_reflns_av_R_equivalents 0.0276
_diffrn_reflns_av_unetI/netI 0.0417
_diffrn_reflns_Laue_measured_fraction_full 0.997
_diffrn_reflns_Laue_measured_fraction_max 0.997
_diffrn_reflns_limit_h_max 8
_diffrn_reflns_limit_h_min -8
_diffrn_reflns_limit_k_max 10
_diffrn_reflns_limit_k_min -7
_diffrn_reflns_limit_l_max 14
_diffrn_reflns_limit_l_min -13
_diffrn_reflns_number 4840
_diffrn_reflns_point_group_measured_fraction_full 0.997
_diffrn_reflns_point_group_measured_fraction_max 0.997
_diffrn_reflns_theta_full 25.005
_diffrn_reflns_theta_max 25.005
_diffrn_reflns_theta_min 3.432
_exptl_absorpt_coefficient_mu 0.084
_exptl_absorpt_correction_T_max 0.999
_exptl_absorpt_correction_T_min 0.963
_exptl_absorpt_correction_type multi-scan
_exptl_absorpt_process_details
;
CrysAlis RED, Version 1.171.32.15 (Oxford Diffraction Ltd.,
2008)
Empirical absorption correction using spherical harmonics,
implemented in SCALE3 ABSPACK scaling algorithm.
;
_exptl_crystal_colour yellow
_exptl_crystal_density_diffrn 1.292
_exptl_crystal_description block
_exptl_crystal_F_000 316
_exptl_crystal_size_max 0.310
_exptl_crystal_size_mid 0.300
_exptl_crystal_size_min 0.220
_refine_diff_density_max 0.166
_refine_diff_density_min -0.210
_refine_diff_density_rms 0.046
_refine_ls_extinction_method none
_refine_ls_goodness_of_fit_ref 1.026
_refine_ls_hydrogen_treatment mixed
_refine_ls_matrix_type full
_refine_ls_number_parameters 211
_refine_ls_number_reflns 2728
_refine_ls_number_restraints 0
_refine_ls_restrained_S_all 1.026
_refine_ls_R_factor_all 0.0782
_refine_ls_R_factor_gt 0.0511
_refine_ls_shift/su_max 0.000
_refine_ls_shift/su_mean 0.000
_refine_ls_structure_factor_coef Fsqd
_refine_ls_weighting_details 'w=1/[\s^2^(Fo^2^)+(0.0628P)^2^+0.0947P] where P=(Fo^2^+2Fc^2^)/3'
_refine_ls_weighting_scheme calc
_refine_ls_wR_factor_gt 0.1207
_refine_ls_wR_factor_ref 0.1449
_reflns_Friedel_coverage 0.000
_reflns_number_gt 1874
_reflns_number_total 2728
_reflns_threshold_expression 'I > 2\s(I)'
_cod_data_source_file d3ra02300a1.cif
_cod_data_source_block global
_cod_database_code 7246986
_shelx_shelxl_version_number 2017/1
_shelx_space_group_comment
;
The symmetry employed for this shelxl refinement is uniquely defined
by the following loop, which should always be used as a source of
symmetry information in preference to the above space-group names.
They are only intended as comments.
;
_shelx_estimated_absorpt_t_min 0.975
_shelx_estimated_absorpt_t_max 0.982

loop_
_space_group_symop_operation_xyz
'x, y, z'
'-x, -y, -z'

loop_
_atom_site_label
_atom_site_type_symbol
_atom_site_fract_x
_atom_site_fract_y
_atom_site_fract_z
_atom_site_U_iso_or_equiv
_atom_site_adp_type
_atom_site_occupancy
_atom_site_site_symmetry_order
_atom_site_calc_flag
_atom_site_refinement_flags_posn
_atom_site_refinement_flags_adp
_atom_site_refinement_flags_occupancy
_atom_site_disorder_assembly
_atom_site_disorder_group
C1 C 0.3191(3) 0.4945(3) 1.12347(16) 0.0545(6) Uani 1 1 d . . . . .
H1 H 0.335858 0.575831 1.184072 0.065 Uiso 1 1 calc R U . . .
C2 C 0.3563(3) 0.3581(3) 1.14070(18) 0.0629(6) Uani 1 1 d . . . . .
H2 H 0.396806 0.345613 1.212903 0.076 Uiso 1 1 calc R U . . .
C3 C 0.3341(3) 0.2336(3) 1.0498(2) 0.0638(6) Uani 1 1 d . . . . .
H3 H 0.361999 0.139966 1.062380 0.077 Uiso 1 1 calc R U . . .
C4 C 0.2723(3) 0.2492(2) 0.94407(18) 0.0541(5) Uani 1 1 d . . . . .
H4 H 0.258686 0.166255 0.884868 0.065 Uiso 1 1 calc R U . . .
C5 C 0.0544(3) 0.5488(3) 0.68775(17) 0.0590(6) Uani 1 1 d . . . . .
H5 H 0.032208 0.462963 0.630881 0.071 Uiso 1 1 calc R U . . .
C6 C 0.0182(3) 0.6837(3) 0.66481(19) 0.0698(7) Uani 1 1 d . . . . .
H6 H -0.029243 0.689156 0.592157 0.084 Uiso 1 1 calc R U . . .
C7 C 0.0504(3) 0.8156(3) 0.7481(2) 0.0704(7) Uani 1 1 d . . . . .
H7 H 0.027338 0.907645 0.729974 0.084 Uiso 1 1 calc R U . . .
C8 C 0.1150(3) 0.8090(3) 0.8544(2) 0.0590(6) Uani 1 1 d . . . . .
H8 H 0.134989 0.896854 0.909310 0.071 Uiso 1 1 calc R U . . .
C9 C 0.2175(3) 0.6554(2) 0.99185(15) 0.0466(5) Uani 1 1 d . . . . .
H9 H 0.236077 0.740109 1.049767 0.056 Uiso 1 1 calc R U . . .
N10 N 0.1645(2) 0.40191(18) 0.81802(12) 0.0431(4) Uani 1 1 d . . . . .
C11 C 0.2547(2) 0.5173(2) 1.01464(14) 0.0422(5) Uani 1 1 d . . . . .
C12 C 0.2285(2) 0.3904(2) 0.92334(14) 0.0408(5) Uani 1 1 d . . . . .
C13 C 0.1529(3) 0.6698(2) 0.88381(15) 0.0437(5) Uani 1 1 d . . . . .
C14 C 0.1262(3) 0.5369(2) 0.79822(15) 0.0430(5) Uani 1 1 d . . . . .
C15 C 0.2699(3) 0.1751(2) 0.56942(14) 0.0442(5) Uani 1 1 d . . . . .
C16 C 0.2540(3) 0.0619(2) 0.47405(15) 0.0487(5) Uani 1 1 d . . . . .
H16 H 0.163315 -0.020738 0.466245 0.058 Uiso 1 1 calc R U . . .
C17 C 0.3707(3) 0.0704(2) 0.39099(15) 0.0515(6) Uani 1 1 d . . . . .
C18 C 0.5073(3) 0.1899(3) 0.40174(18) 0.0603(6) Uani 1 1 d . . . . .
H18 H 0.586311 0.195260 0.345371 0.072 Uiso 1 1 calc R U . . .
C19 C 0.5261(3) 0.3017(3) 0.4969(2) 0.0634(6) Uani 1 1 d . . . . .
H19 H 0.619397 0.382538 0.505103 0.076 Uiso 1 1 calc R U . . .
C20 C 0.4072(3) 0.2952(2) 0.58077(16) 0.0513(5) Uani 1 1 d . . . . .
H20 H 0.420440 0.371767 0.644524 0.062 Uiso 1 1 calc R U . . .
O21 O 0.1470(2) 0.16153(18) 0.64685(12) 0.0621(5) Uani 1 1 d . . . . .
H21 H 0.159(4) 0.243(3) 0.703(2) 0.093 Uiso 1 1 d . U . . .
C22 C 0.3396(4) -0.0520(3) 0.28894(19) 0.0739(8) Uani 1 1 d . . . . .
H22 H 0.251356 -0.133726 0.289864 0.089 Uiso 1 1 calc R U . . .
O23 O 0.4169(3) -0.0540(2) 0.20746(16) 0.1050(7) Uani 1 1 d . . . . .

loop_
_atom_site_aniso_label
_atom_site_aniso_U_11
_atom_site_aniso_U_22
_atom_site_aniso_U_33
_atom_site_aniso_U_23
_atom_site_aniso_U_13
_atom_site_aniso_U_12
C1 0.0462(12) 0.0751(16) 0.0394(11) 0.0077(10) 0.0011(9) 0.0026(11)
C2 0.0523(13) 0.093(2) 0.0477(12) 0.0290(12) 0.0012(10) 0.0046(13)
C3 0.0574(14) 0.0664(16) 0.0769(16) 0.0357(13) 0.0099(11) 0.0100(12)
C4 0.0555(13) 0.0472(13) 0.0611(13) 0.0117(10) 0.0110(10) 0.0072(10)
C5 0.0621(14) 0.0714(16) 0.0448(11) 0.0121(10) 0.0030(10) 0.0143(12)
C6 0.0709(16) 0.089(2) 0.0578(14) 0.0310(13) 0.0048(11) 0.0184(14)
C7 0.0630(15) 0.0700(18) 0.0889(18) 0.0378(14) 0.0100(13) 0.0161(13)
C8 0.0547(13) 0.0463(13) 0.0767(15) 0.0134(11) 0.0092(11) 0.0049(10)
C9 0.0421(11) 0.0449(13) 0.0466(11) -0.0049(9) 0.0054(8) -0.0001(9)
N10 0.0458(9) 0.0439(10) 0.0374(8) 0.0030(7) 0.0046(7) 0.0040(7)
C11 0.0344(10) 0.0509(12) 0.0391(10) 0.0046(8) 0.0061(8) 0.0013(9)
C12 0.0360(10) 0.0457(12) 0.0405(10) 0.0076(8) 0.0088(8) 0.0024(8)
C13 0.0362(10) 0.0453(12) 0.0487(11) 0.0073(9) 0.0061(8) 0.0026(9)
C14 0.0386(11) 0.0496(12) 0.0416(10) 0.0085(8) 0.0077(8) 0.0063(9)
C15 0.0473(11) 0.0447(12) 0.0387(10) 0.0044(8) 0.0003(8) 0.0066(10)
C16 0.0511(12) 0.0427(12) 0.0477(11) -0.0002(9) -0.0029(9) 0.0071(9)
C17 0.0563(13) 0.0555(14) 0.0431(11) 0.0033(9) 0.0003(9) 0.0234(11)
C18 0.0663(15) 0.0669(16) 0.0542(13) 0.0168(11) 0.0168(11) 0.0210(13)
C19 0.0576(14) 0.0518(14) 0.0829(16) 0.0212(12) 0.0097(12) 0.0001(11)
C20 0.0544(13) 0.0425(12) 0.0523(12) 0.0011(9) 0.0007(9) 0.0028(10)
O21 0.0718(10) 0.0537(10) 0.0516(9) -0.0074(7) 0.0152(7) -0.0099(8)
C22 0.0871(18) 0.0870(19) 0.0524(14) 0.0034(12) 0.0174(12) 0.0428(15)
O23 0.1245(17) 0.1155(18) 0.0697(12) -0.0097(11) 0.0169(12) 0.0345(14)

loop_
_atom_type_symbol
_atom_type_description
_atom_type_scat_dispersion_real
_atom_type_scat_dispersion_imag
_atom_type_scat_source
C C 0.0033 0.0016 'International Tables Vol C Tables 4.2.6.8 and 6.1.1.4'
H H 0.0000 0.0000 'International Tables Vol C Tables 4.2.6.8 and 6.1.1.4'
N N 0.0061 0.0033 'International Tables Vol C Tables 4.2.6.8 and 6.1.1.4'
O O 0.0106 0.0060 'International Tables Vol C Tables 4.2.6.8 and 6.1.1.4'

loop_
_geom_angle_atom_site_label_1
_geom_angle_atom_site_label_2
_geom_angle_atom_site_label_3
_geom_angle
_geom_angle_site_symmetry_1
_geom_angle_site_symmetry_3
_geom_angle_publ_flag
C2 C1 C11 121.4(2) . . ?
C2 C1 H1 119.3 . . ?
C11 C1 H1 119.3 . . ?
C1 C2 C3 120.30(19) . . ?
C1 C2 H2 119.9 . . ?
C3 C2 H2 119.9 . . ?
C4 C3 C2 120.7(2) . . ?
C4 C3 H3 119.7 . . ?
C2 C3 H3 119.7 . . ?
C3 C4 C12 120.6(2) . . ?
C3 C4 H4 119.7 . . ?
C12 C4 H4 119.7 . . ?
C6 C5 C14 120.5(2) . . ?
C6 C5 H5 119.7 . . ?
C14 C5 H5 119.7 . . ?
C5 C6 C7 121.4(2) . . ?
C5 C6 H6 119.3 . . ?
C7 C6 H6 119.3 . . ?
C8 C7 C6 120.0(2) . . ?
C8 C7 H7 120.0 . . ?
C6 C7 H7 120.0 . . ?
C7 C8 C13 121.0(2) . . ?
C7 C8 H8 119.5 . . ?
C13 C8 H8 119.5 . . ?
C11 C9 C13 120.93(17) . . ?
C11 C9 H9 119.5 . . ?
C13 C9 H9 119.5 . . ?
C14 N10 C12 119.07(15) . . ?
C9 C11 C1 123.77(18) . . ?
C9 C11 C12 118.07(17) . . ?
C1 C11 C12 118.15(19) . . ?
N10 C12 C4 119.26(17) . . ?
N10 C12 C11 121.80(17) . . ?
C4 C12 C11 118.93(17) . . ?
C9 C13 C8 123.73(18) . . ?
C9 C13 C14 117.41(18) . . ?
C8 C13 C14 118.85(18) . . ?
N10 C14 C5 119.21(18) . . ?
N10 C14 C13 122.68(17) . . ?
C5 C14 C13 118.11(19) . . ?
O21 C15 C20 123.42(16) . . ?
O21 C15 C16 117.64(19) . . ?
C20 C15 C16 118.93(18) . . ?
C17 C16 C15 120.7(2) . . ?
C17 C16 H16 119.7 . . ?
C15 C16 H16 119.7 . . ?
C18 C17 C16 120.58(18) . . ?
C18 C17 C22 121.9(2) . . ?
C16 C17 C22 117.5(2) . . ?
C17 C18 C19 119.19(19) . . ?
C17 C18 H18 120.4 . . ?
C19 C18 H18 120.4 . . ?
C18 C19 C20 120.7(2) . . ?
C18 C19 H19 119.7 . . ?
C20 C19 H19 119.7 . . ?
C15 C20 C19 119.89(19) . . ?
C15 C20 H20 120.1 . . ?
C19 C20 H20 120.1 . . ?
C15 O21 H21 112.6(17) . . ?
O23 C22 C17 125.4(3) . . ?
O23 C22 H22 117.3 . . ?
C17 C22 H22 117.3 . . ?

loop_
_geom_bond_atom_site_label_1
_geom_bond_atom_site_label_2
_geom_bond_distance
_geom_bond_site_symmetry_2
_geom_bond_publ_flag
C1 C2 1.344(3) . ?
C1 C11 1.420(3) . ?
C1 H1 0.9300 . ?
C2 C3 1.410(3) . ?
C2 H2 0.9300 . ?
C3 C4 1.359(3) . ?
C3 H3 0.9300 . ?
C4 C12 1.412(3) . ?
C4 H4 0.9300 . ?
C5 C6 1.351(3) . ?
C5 C14 1.422(3) . ?
C5 H5 0.9300 . ?
C6 C7 1.401(4) . ?
C6 H6 0.9300 . ?
C7 C8 1.347(3) . ?
C7 H7 0.9300 . ?
C8 C13 1.421(3) . ?
C8 H8 0.9300 . ?
C9 C11 1.381(3) . ?
C9 C13 1.387(3) . ?
C9 H9 0.9300 . ?
N10 C14 1.343(2) . ?
N10 C12 1.347(2) . ?
C11 C12 1.427(3) . ?
C13 C14 1.423(3) . ?
C15 O21 1.356(2) . ?
C15 C20 1.377(3) . ?
C15 C16 1.385(3) . ?
C16 C17 1.372(3) . ?
C16 H16 0.9300 . ?
C17 C18 1.370(3) . ?
C17 C22 1.486(3) . ?
C18 C19 1.375(3) . ?
C18 H18 0.9300 . ?
C19 C20 1.389(3) . ?
C19 H19 0.9300 . ?
C20 H20 0.9300 . ?
O21 H21 0.90(3) . ?
C22 O23 1.171(3) . ?
C22 H22 0.9300 . ?

loop_
_geom_torsion_atom_site_label_1
_geom_torsion_atom_site_label_2
_geom_torsion_atom_site_label_3
_geom_torsion_atom_site_label_4
_geom_torsion
_geom_torsion_site_symmetry_1
_geom_torsion_site_symmetry_2
_geom_torsion_site_symmetry_3
_geom_torsion_site_symmetry_4
_geom_torsion_publ_flag
C11 C1 C2 C3 0.8(3) . . . . ?
C1 C2 C3 C4 -1.0(3) . . . . ?
C2 C3 C4 C12 -0.2(3) . . . . ?
C14 C5 C6 C7 0.3(4) . . . . ?
C5 C6 C7 C8 -1.5(4) . . . . ?
C6 C7 C8 C13 0.6(3) . . . . ?
C13 C9 C11 C1 -179.31(17) . . . . ?
C13 C9 C11 C12 1.3(3) . . . . ?
C2 C1 C11 C9 -178.82(18) . . . . ?
C2 C1 C11 C12 0.6(3) . . . . ?
C14 N10 C12 C4 -178.80(16) . . . . ?
C14 N10 C12 C11 0.7(3) . . . . ?
C3 C4 C12 N10 -178.87(18) . . . . ?
C3 C4 C12 C11 1.6(3) . . . . ?
C9 C11 C12 N10 -1.9(3) . . . . ?
C1 C11 C12 N10 178.73(17) . . . . ?
C9 C11 C12 C4 177.69(17) . . . . ?
C1 C11 C12 C4 -1.7(3) . . . . ?
C11 C9 C13 C8 -178.94(17) . . . . ?
C11 C9 C13 C14 0.2(3) . . . . ?
C7 C8 C13 C9 -179.27(19) . . . . ?
C7 C8 C13 C14 1.6(3) . . . . ?
C12 N10 C14 C5 -178.51(16) . . . . ?
C12 N10 C14 C13 0.9(3) . . . . ?
C6 C5 C14 N10 -178.66(19) . . . . ?
C6 C5 C14 C13 1.9(3) . . . . ?
C9 C13 C14 N10 -1.4(3) . . . . ?
C8 C13 C14 N10 177.80(17) . . . . ?
C9 C13 C14 C5 178.03(17) . . . . ?
C8 C13 C14 C5 -2.8(3) . . . . ?
O21 C15 C16 C17 178.32(16) . . . . ?
C20 C15 C16 C17 -1.3(3) . . . . ?
C15 C16 C17 C18 1.1(3) . . . . ?
C15 C16 C17 C22 -177.34(17) . . . . ?
C16 C17 C18 C19 -0.1(3) . . . . ?
C22 C17 C18 C19 178.3(2) . . . . ?
C17 C18 C19 C20 -0.7(3) . . . . ?
O21 C15 C20 C19 -179.13(17) . . . . ?
C16 C15 C20 C19 0.5(3) . . . . ?
C18 C19 C20 C15 0.5(3) . . . . ?
C18 C17 C22 O23 -5.1(4) . . . . ?
C16 C17 C22 O23 173.3(2) . . . . ?
